data_1513741
loop_
_publ_author_name
'Telpoukhovskaia, Maria A.'
'Rodr\'iguez-Rodr\'iguez, Cristina'
'Cawthray, Jacqueline F.'
'Scott, Lauren E.'
'Page, Brent D. G.'
'Al\'i-Torres, Jorge'
'Sodupe, Mariona'
'Bailey, Gwendolyn A.'
'Patrick, Brian O.'
'Orvig, Chris'

_publ_section_title
;
 3-Hydroxy-4-pyridinone derivatives as metal ion and amyloid binding
 agents.
;
_journal_issue 2
_journal_name_full 'Metallomics : integrated biometal science'
_journal_page_first 249
_journal_page_last 262
_journal_paper_doi 10.1039/c3mt00135k
_journal_volume 6
_journal_year 2014
_chemical_formula_sum 'C13 H12 O3'
_chemical_formula_weight 216.23
_chemical_name_systematic
;
?
;
_space_group_IT_number 61
_symmetry_cell_setting orthorhombic
_symmetry_space_group_name_Hall '-P 2ac 2ab'
_symmetry_space_group_name_H-M 'P b c a'
_atom_sites_solution_hydrogens geom
_atom_sites_solution_primary direct
_atom_sites_solution_secondary difmap
_audit_creation_method SHELXL-97
_cell_angle_alpha 90.00
_cell_angle_beta 90.00
_cell_angle_gamma 90.00
_cell_formula_units_Z 8
_cell_length_a 12.1889(5)
_cell_length_b 8.9564(4)
_cell_length_c 20.1062(9)
_cell_measurement_reflns_used 8669
_cell_measurement_temperature 100.0(2)
_cell_measurement_theta_max 30.03
_cell_measurement_theta_min 2.63
_cell_volume 2194.97(17)
_computing_structure_refinement 'SHELXL-97 (Sheldrick, 2008)'
_diffrn_ambient_temperature 100.0(2)
_diffrn_measured_fraction_theta_full 0.994
_diffrn_measured_fraction_theta_max 0.994
_diffrn_measurement_device_type 'Bruker X8 APEX II'
_diffrn_measurement_method 'area detector'
_diffrn_radiation_monochromator graphite
_diffrn_radiation_source 'fine-focus sealed tube'
_diffrn_radiation_type MoK\a
_diffrn_radiation_wavelength 0.71073
_diffrn_reflns_av_R_equivalents 0.0323
_diffrn_reflns_av_sigmaI/netI 0.0220
_diffrn_reflns_limit_h_max 17
_diffrn_reflns_limit_h_min -16
_diffrn_reflns_limit_k_max 12
_diffrn_reflns_limit_k_min -12
_diffrn_reflns_limit_l_max 28
_diffrn_reflns_limit_l_min -26
_diffrn_reflns_number 20285
_diffrn_reflns_theta_full 30.05
_diffrn_reflns_theta_max 30.05
_diffrn_reflns_theta_min 2.03
_exptl_absorpt_coefficient_mu 0.093
_exptl_absorpt_correction_T_max 0.995
_exptl_absorpt_correction_T_min 0.909
_exptl_absorpt_correction_type multi-scan
_exptl_absorpt_process_details 'SADABS, Sheldrick (2008)'
_exptl_crystal_colour colourless
_exptl_crystal_density_diffrn 1.309
_exptl_crystal_density_method 'not measured'
_exptl_crystal_description irregular
_exptl_crystal_F_000 912
_exptl_crystal_size_max 0.40
_exptl_crystal_size_mid 0.20
_exptl_crystal_size_min 0.05
_refine_diff_density_max 0.392
_refine_diff_density_min -0.208
_refine_diff_density_rms 0.044
_refine_ls_extinction_method none
_refine_ls_goodness_of_fit_ref 1.019
_refine_ls_hydrogen_treatment constr
_refine_ls_matrix_type full
_refine_ls_number_parameters 146
_refine_ls_number_reflns 3208
_refine_ls_number_restraints 0
_refine_ls_restrained_S_all 1.019
_refine_ls_R_factor_all 0.0520
_refine_ls_R_factor_gt 0.0382
_refine_ls_shift/su_max 0.000
_refine_ls_shift/su_mean 0.000
_refine_ls_structure_factor_coef Fsqd
_refine_ls_weighting_details 'calc w=1/[\s^2^(Fo^2^)+(0.0482P)^2^+0.8110P] where P=(Fo^2^+2Fc^2^)/3'
_refine_ls_weighting_scheme calc
_refine_ls_wR_factor_gt 0.0942
_refine_ls_wR_factor_ref 0.1022
_reflns_number_gt 2586
_reflns_number_total 3208
_reflns_threshold_expression >2\s(I)
_cod_data_source_file c3mt00135k.txt
_cod_data_source_block co417
_cod_original_sg_symbol_H-M 'P bca'
_cod_database_code 1513741

loop_
_symmetry_equiv_pos_as_xyz
'x, y, z'
'x+1/2, -y+1/2, -z'
'-x, y+1/2, -z+1/2'
'-x+1/2, -y, z+1/2'
'-x, -y, -z'
'-x-1/2, y-1/2, z'
'x, -y-1/2, z-1/2'
'x-1/2, y, -z-1/2'

loop_
_atom_site_label
_atom_site_type_symbol
_atom_site_fract_x
_atom_site_fract_y
_atom_site_fract_z
_atom_site_U_iso_or_equiv
_atom_site_adp_type
_atom_site_occupancy
_atom_site_symmetry_multiplicity
_atom_site_calc_flag
_atom_site_refinement_flags
O2 O 0.25909(6) 0.13267(9) 0.44782(4) 0.01813(17) Uani 1 1 d .
O3 O 0.14411(6) 0.09626(9) 0.61262(4) 0.01954(17) Uani 1 1 d .
O1 O 0.04134(7) 0.22828(9) 0.42852(4) 0.02326(19) Uani 1 1 d .
C11 C 0.42321(10) 0.17281(13) 0.22410(6) 0.0243(2) Uani 1 1 d .
H11 H 0.4630 0.2048 0.1861 0.029 Uiso 1 1 calc R
C12 C 0.32004(10) 0.23167(13) 0.23734(6) 0.0258(2) Uani 1 1 d .
H12 H 0.2897 0.3051 0.2087 0.031 Uiso 1 1 calc R
C13 C 0.26107(9) 0.18321(12) 0.29254(6) 0.0212(2) Uani 1 1 d .
H13 H 0.1904 0.2235 0.3012 0.025 Uiso 1 1 calc R
C8 C 0.30497(8) 0.07596(11) 0.33511(5) 0.0156(2) Uani 1 1 d .
C7 C 0.24056(9) 0.02460(12) 0.39461(5) 0.0195(2) Uani 1 1 d .
H7A H 0.1615 0.0193 0.3836 0.023 Uiso 1 1 calc R
H7B H 0.2654 -0.0758 0.4087 0.023 Uiso 1 1 calc R
C3 C 0.18163(8) 0.13011(11) 0.49763(5) 0.0149(2) Uani 1 1 d .
C2 C 0.21314(8) 0.08584(11) 0.55926(5) 0.0162(2) Uani 1 1 d .
C6 C 0.04152(9) 0.15046(12) 0.60293(5) 0.0192(2) Uani 1 1 d .
H6 H -0.0056 0.1586 0.6404 0.023 Uiso 1 1 calc R
C10 C 0.46785(9) 0.06705(12) 0.26670(6) 0.0222(2) Uani 1 1 d .
H10 H 0.5387 0.0274 0.2580 0.027 Uiso 1 1 calc R
C9 C 0.40910(9) 0.01866(12) 0.32228(5) 0.0180(2) Uani 1 1 d .
H9 H 0.4402 -0.0534 0.3514 0.022 Uiso 1 1 calc R
C4 C 0.07144(9) 0.18686(11) 0.48445(5) 0.0158(2) Uani 1 1 d .
C5 C 0.00262(9) 0.19319(12) 0.54357(5) 0.0183(2) Uani 1 1 d .
H5 H -0.0708 0.2280 0.5400 0.022 Uiso 1 1 calc R
C1 C 0.32318(9) 0.02639(14) 0.57765(6) 0.0241(2) Uani 1 1 d .
H1A H 0.3570 -0.0206 0.5387 0.036 Uiso 1 1 calc R
H1B H 0.3152 -0.0478 0.6132 0.036 Uiso 1 1 calc R
H1C H 0.3698 0.1084 0.5932 0.036 Uiso 1 1 calc R

loop_
_atom_site_aniso_label
_atom_site_aniso_U_11
_atom_site_aniso_U_22
_atom_site_aniso_U_33
_atom_site_aniso_U_23
_atom_site_aniso_U_13
_atom_site_aniso_U_12
O2 0.0159(4) 0.0229(4) 0.0156(3) -0.0043(3) 0.0043(3) -0.0040(3)
O3 0.0195(4) 0.0247(4) 0.0145(3) 0.0009(3) 0.0007(3) -0.0012(3)
O1 0.0236(4) 0.0271(4) 0.0190(4) 0.0048(3) -0.0032(3) 0.0033(3)
C11 0.0317(6) 0.0254(5) 0.0159(5) -0.0001(4) 0.0055(4) -0.0077(5)
C12 0.0326(6) 0.0247(5) 0.0202(5) 0.0064(4) -0.0038(5) -0.0008(5)
C13 0.0186(5) 0.0204(5) 0.0246(5) -0.0002(4) -0.0017(4) 0.0016(4)
C8 0.0170(5) 0.0156(4) 0.0143(4) -0.0024(4) 0.0014(4) -0.0031(4)
C7 0.0219(5) 0.0184(5) 0.0181(5) -0.0036(4) 0.0054(4) -0.0050(4)
C3 0.0136(4) 0.0155(4) 0.0155(4) -0.0008(3) 0.0021(4) -0.0015(3)
C2 0.0156(5) 0.0164(4) 0.0168(5) -0.0010(4) 0.0003(4) -0.0007(4)
C6 0.0170(5) 0.0217(5) 0.0190(5) -0.0028(4) 0.0044(4) -0.0025(4)
C10 0.0199(5) 0.0232(5) 0.0234(5) -0.0045(4) 0.0070(4) -0.0013(4)
C9 0.0185(5) 0.0179(5) 0.0175(5) 0.0007(4) 0.0005(4) 0.0008(4)
C4 0.0158(4) 0.0144(4) 0.0172(5) -0.0002(4) -0.0007(4) -0.0012(3)
C5 0.0137(5) 0.0189(5) 0.0223(5) -0.0013(4) 0.0023(4) -0.0010(4)
C1 0.0197(5) 0.0289(6) 0.0236(5) 0.0007(5) -0.0048(4) 0.0049(4)

loop_
_atom_type_symbol
_atom_type_description
_atom_type_scat_dispersion_real
_atom_type_scat_dispersion_imag
_atom_type_scat_source
C C 0.0033 0.0016 'International Tables Vol C Tables 4.2.6.8 and 6.1.1.4'
H H 0.0000 0.0000 'International Tables Vol C Tables 4.2.6.8 and 6.1.1.4'
O O 0.0106 0.0060 'International Tables Vol C Tables 4.2.6.8 and 6.1.1.4'

loop_
_geom_angle_atom_site_label_1
_geom_angle_atom_site_label_2
_geom_angle_atom_site_label_3
_geom_angle
C3 O2 C7 114.58(8)
C6 O3 C2 118.66(8)
C10 C11 C12 119.70(10)
C10 C11 H11 120.2
C12 C11 H11 120.2
C11 C12 C13 120.13(11)
C11 C12 H12 119.9
C13 C12 H12 119.9
C12 C13 C8 120.44(10)
C12 C13 H13 119.8
C8 C13 H13 119.8
C9 C8 C13 119.35(10)
C9 C8 C7 120.69(9)
C13 C8 C7 119.96(10)
O2 C7 C8 107.43(8)
O2 C7 H7A 110.2
C8 C7 H7A 110.2
O2 C7 H7B 110.2
C8 C7 H7B 110.2
H7A C7 H7B 108.5
C2 C3 O2 118.38(9)
C2 C3 C4 121.87(9)
O2 C3 C4 119.54(9)
C3 C2 O3 121.52(9)
C3 C2 C1 125.88(10)
O3 C2 C1 112.58(9)
C5 C6 O3 123.84(10)
C5 C6 H6 118.1
O3 C6 H6 118.1
C11 C10 C9 120.30(10)
C11 C10 H10 119.8
C9 C10 H10 119.8
C8 C9 C10 120.08(10)
C8 C9 H9 120.0
C10 C9 H9 120.0
O1 C4 C5 123.94(10)
O1 C4 C3 122.75(9)
C5 C4 C3 113.29(9)
C6 C5 C4 120.80(10)
C6 C5 H5 119.6
C4 C5 H5 119.6
C2 C1 H1A 109.5
C2 C1 H1B 109.5
H1A C1 H1B 109.5
C2 C1 H1C 109.5
H1A C1 H1C 109.5
H1B C1 H1C 109.5

loop_
_geom_bond_atom_site_label_1
_geom_bond_atom_site_label_2
_geom_bond_distance
O2 C3 1.3766(12)
O2 C7 1.4603(12)
O3 C6 1.3554(13)
O3 C2 1.3667(12)
O1 C4 1.2397(13)
C11 C10 1.3883(17)
C11 C12 1.3894(18)
C11 H11 0.9500
C12 C13 1.3916(16)
C12 H12 0.9500
C13 C8 1.3934(15)
C13 H13 0.9500
C8 C9 1.3931(15)
C8 C7 1.5031(14)
C7 H7A 0.9900
C7 H7B 0.9900
C3 C2 1.3566(14)
C3 C4 1.4603(14)
C2 C1 1.4896(15)
C6 C5 1.3401(15)
C6 H6 0.9500
C10 C9 1.3962(15)
C10 H10 0.9500
C9 H9 0.9500
C4 C5 1.4559(15)
C5 H5 0.9500
C1 H1A 0.9800
C1 H1B 0.9800
C1 H1C 0.9800

loop_
_geom_torsion_atom_site_label_1
_geom_torsion_atom_site_label_2
_geom_torsion_atom_site_label_3
_geom_torsion_atom_site_label_4
_geom_torsion
C10 C11 C12 C13 -0.93(18)
C11 C12 C13 C8 0.27(17)
C12 C13 C8 C9 0.65(16)
C12 C13 C8 C7 179.93(10)
C3 O2 C7 C8 160.49(9)
C9 C8 C7 O2 96.01(11)
C13 C8 C7 O2 -83.26(12)
C7 O2 C3 C2 113.70(11)
C7 O2 C3 C4 -71.62(12)
O2 C3 C2 O3 172.62(9)
C4 C3 C2 O3 -1.93(15)
O2 C3 C2 C1 -5.55(16)
C4 C3 C2 C1 179.90(10)
C6 O3 C2 C3 0.87(14)
C6 O3 C2 C1 179.25(9)
C2 O3 C6 C5 0.88(15)
C12 C11 C10 C9 0.65(17)
C13 C8 C9 C10 -0.92(15)
C7 C8 C9 C10 179.80(10)
C11 C10 C9 C8 0.28(16)
C2 C3 C4 O1 179.75(10)
O2 C3 C4 O1 5.26(15)
C2 C3 C4 C5 1.25(14)
O2 C3 C4 C5 -173.24(9)
O3 C6 C5 C4 -1.49(17)
O1 C4 C5 C6 -178.07(10)
C3 C4 C5 C6 0.40(14)
